data_4308233
loop_
_publ_author_name
'Samuel A. Delp'
'Colleen Munro-Leighton'
'Laurel A. Goj'
'Magaly A. Ram\'irez'
'T. Brent Gunnoe'
'Jeffrey L. Petersen'
'Paul D. Boyle'

_publ_contact_author_address
;Department of Chemistry
North Carolina State University
Raleigh, NC  27695-8204
;
_publ_contact_author_email brent_gunnoe@ncsu.edu
_publ_contact_author_fax '(919) 515-8909'
_publ_contact_author_name 'T. Brent Gunnoe'
_publ_contact_author_phone '(919) 513-3704'
_publ_section_title
;
Addition of S-H Bonds across Electron-Deficient Olefins Catalyzed by
Well-Defined Copper(I) Thiolate Complexes
;
_journal_name_full 'Inorganic Chemistry'
_journal_page_first 2365
_journal_page_last 2367
_journal_paper_doi 10.1021/ic070268s
_journal_volume 46
_journal_year 2007
_chemical_formula_sum 'C33 H43 Cu N2 S'
_chemical_formula_weight 563.29
_chemical_name_systematic
; 
 ? 
;
_space_group_IT_number 33
_symmetry_cell_setting orthorhombic
_symmetry_space_group_name_Hall 'P 2c -2n'
_symmetry_space_group_name_H-M 'P n a 21'
_atom_sites_solution_hydrogens geom
_atom_sites_solution_primary direct
_atom_sites_solution_secondary difmap
_audit_creation_method SHELXL-97
_cell_angle_alpha 90.00
_cell_angle_beta 90.00
_cell_angle_gamma 90.00
_cell_formula_units_Z 4
_cell_length_a 16.7295(14)
_cell_length_b 12.5227(11)
_cell_length_c 14.9627(12)
_cell_measurement_reflns_used 5904
_cell_measurement_temperature 293(2)
_cell_measurement_theta_max 27.44
_cell_measurement_theta_min 2.43
_cell_volume 3134.7(5)
_computing_structure_refinement 'SHELXL-97 (Sheldrick, 1997)'
_computing_structure_solution 'SHELXS-97 (Sheldrick, 1990)'
_diffrn_ambient_temperature 293(2)
_diffrn_measured_fraction_theta_full 0.982
_diffrn_measured_fraction_theta_max 0.982
_diffrn_radiation_monochromator graphite
_diffrn_radiation_source 'fine-focus sealed tube'
_diffrn_radiation_type MoK\a
_diffrn_radiation_wavelength 0.71073
_diffrn_reflns_av_R_equivalents 0.0408
_diffrn_reflns_av_sigmaI/netI 0.0593
_diffrn_reflns_limit_h_max 21
_diffrn_reflns_limit_h_min -21
_diffrn_reflns_limit_k_max 16
_diffrn_reflns_limit_k_min -16
_diffrn_reflns_limit_l_max 16
_diffrn_reflns_limit_l_min -19
_diffrn_reflns_number 20291
_diffrn_reflns_theta_full 27.54
_diffrn_reflns_theta_max 27.54
_diffrn_reflns_theta_min 2.03
_exptl_absorpt_coefficient_mu 0.786
_exptl_absorpt_correction_type empirical
_exptl_absorpt_process_details SADABS
_exptl_crystal_colour colorless
_exptl_crystal_density_diffrn 1.194
_exptl_crystal_density_method 'not measured'
_exptl_crystal_F_000 1200
_exptl_crystal_size_max 0.54
_exptl_crystal_size_mid 0.30
_exptl_crystal_size_min 0.28
_refine_diff_density_max 0.354
_refine_diff_density_min -0.168
_refine_diff_density_rms 0.043
_refine_ls_abs_structure_details 'Flack H D (1983), Acta Cryst. A39, 876-881'
_refine_ls_abs_structure_Flack 0.032(13)
_refine_ls_extinction_method none
_refine_ls_goodness_of_fit_ref 1.023
_refine_ls_hydrogen_treatment riding
_refine_ls_matrix_type full
_refine_ls_number_parameters 342
_refine_ls_number_reflns 5141
_refine_ls_number_restraints 1
_refine_ls_restrained_S_all 1.023
_refine_ls_R_factor_all 0.0435
_refine_ls_R_factor_gt 0.0341
_refine_ls_shift/su_max 0.001
_refine_ls_shift/su_mean 0.000
_refine_ls_structure_factor_coef Fsqd
_refine_ls_weighting_details 'calc w=1/[\s^2^(Fo^2^)+(0.0363P)^2^+0.4244P] where P=(Fo^2^+2Fc^2^)/3'
_refine_ls_weighting_scheme calc
_refine_ls_wR_factor_gt 0.0850
_refine_ls_wR_factor_ref 0.0919
_reflns_number_gt 4358
_reflns_number_total 5141
_reflns_threshold_expression >2sigma(I)
_cod_data_source_file ic070268ssi20070210_073520_4.cif
_cod_data_source_block (SIPr)Cu(SPh)
_cod_database_code 4308233

loop_
_symmetry_equiv_pos_as_xyz
'x, y, z'
'-x, -y, z+1/2'
'x+1/2, -y+1/2, z'
'-x+1/2, y+1/2, z+1/2'

loop_
_atom_site_label
_atom_site_type_symbol
_atom_site_fract_x
_atom_site_fract_y
_atom_site_fract_z
_atom_site_U_iso_or_equiv
_atom_site_adp_type
_atom_site_occupancy
_atom_site_symmetry_multiplicity
_atom_site_calc_flag
_atom_site_refinement_flags
_atom_site_disorder_assembly
_atom_site_disorder_group
Cu1 Cu 0.108576(18) 0.05544(3) 0.09497(3) 0.05226(11) Uani 1 1 d . . .
S1 S 0.16116(5) 0.03639(8) 0.22474(5) 0.0693(2) Uani 1 1 d . . .
N1 N -0.00753(13) 0.13088(19) -0.03143(14) 0.0474(5) Uani 1 1 d . . .
N2 N 0.08877(14) 0.04846(19) -0.09784(16) 0.0486(5) Uani 1 1 d . . .
C1 C 0.06028(16) 0.0781(2) -0.01811(16) 0.0433(6) Uani 1 1 d . . .
C2 C -0.02717(19) 0.1453(3) -0.12742(17) 0.0536(7) Uani 1 1 d . . .
H2A H -0.0200 0.2188 -0.1460 0.064 Uiso 1 1 calc R . .
H2B H -0.0815 0.1231 -0.1403 0.064 Uiso 1 1 calc R . .
C3 C 0.0330(2) 0.0724(3) -0.17147(19) 0.0607(8) Uani 1 1 d . . .
H3A H 0.0078 0.0079 -0.1937 0.073 Uiso 1 1 calc R . .
H3B H 0.0601 0.1081 -0.2204 0.073 Uiso 1 1 calc R . .
C4 C -0.05734(15) 0.1762(2) 0.03691(17) 0.0441(6) Uani 1 1 d . . .
C5 C -0.12376(16) 0.1162(2) 0.06572(17) 0.0475(6) Uani 1 1 d . . .
C6 C -0.17351(18) 0.1617(3) 0.12903(19) 0.0589(7) Uani 1 1 d . . .
H6 H -0.2164 0.1226 0.1512 0.071 Uiso 1 1 calc R . .
C7 C -0.1605(2) 0.2644(3) 0.1600(2) 0.0652(9) Uani 1 1 d . . .
H7 H -0.1960 0.2950 0.2004 0.078 Uiso 1 1 calc R . .
C8 C -0.0953(2) 0.3209(3) 0.1311(2) 0.0634(8) Uani 1 1 d . . .
H8 H -0.0866 0.3894 0.1532 0.076 Uiso 1 1 calc R . .
C9 C -0.04160(17) 0.2781(2) 0.06951(18) 0.0536(7) Uani 1 1 d . . .
C10 C -0.1381(2) 0.0044(3) 0.0312(2) 0.0600(7) Uani 1 1 d . . .
H10 H -0.1109 -0.0022 -0.0265 0.072 Uiso 1 1 calc R . .
C11 C -0.1026(2) -0.0780(3) 0.0939(5) 0.0865(11) Uani 1 1 d . . .
H11A H -0.0459 -0.0677 0.0977 0.130 Uiso 1 1 calc R . .
H11B H -0.1137 -0.1483 0.0715 0.130 Uiso 1 1 calc R . .
H11C H -0.1259 -0.0701 0.1522 0.130 Uiso 1 1 calc R . .
C12 C -0.2263(3) -0.0206(4) 0.0168(3) 0.0956(13) Uani 1 1 d . . .
H12A H -0.2529 -0.0240 0.0735 0.143 Uiso 1 1 calc R . .
H12B H -0.2314 -0.0880 -0.0133 0.143 Uiso 1 1 calc R . .
H12C H -0.2501 0.0345 -0.0190 0.143 Uiso 1 1 calc R . .
C13 C 0.0301(2) 0.3419(3) 0.0408(3) 0.0768(10) Uani 1 1 d . . .
H13 H 0.0600 0.2985 -0.0022 0.092 Uiso 1 1 calc R . .
C14 C 0.0851(3) 0.3607(6) 0.1228(4) 0.136(2) Uani 1 1 d . . .
H14A H 0.1360 0.3868 0.1029 0.205 Uiso 1 1 calc R . .
H14B H 0.0923 0.2947 0.1544 0.205 Uiso 1 1 calc R . .
H14C H 0.0609 0.4123 0.1618 0.205 Uiso 1 1 calc R . .
C15 C 0.0076(4) 0.4456(3) -0.0056(4) 0.1124(18) Uani 1 1 d . . .
H15A H -0.0273 0.4306 -0.0549 0.169 Uiso 1 1 calc R . .
H15B H 0.0551 0.4801 -0.0272 0.169 Uiso 1 1 calc R . .
H15C H -0.0191 0.4918 0.0360 0.169 Uiso 1 1 calc R . .
C16 C 0.15557(16) -0.0229(2) -0.11123(17) 0.0468(6) Uani 1 1 d . . .
C17 C 0.14495(18) -0.1318(3) -0.0957(2) 0.0571(7) Uani 1 1 d . . .
C18 C 0.2100(2) -0.1988(3) -0.1135(2) 0.0667(8) Uani 1 1 d . . .
H18 H 0.2049 -0.2720 -0.1043 0.080 Uiso 1 1 calc R . .
C19 C 0.2817(2) -0.1580(3) -0.1447(2) 0.0678(9) Uani 1 1 d . . .
H19 H 0.3242 -0.2037 -0.1565 0.081 Uiso 1 1 calc R . .
C20 C 0.2901(2) -0.0501(3) -0.1581(2) 0.0628(8) Uani 1 1 d . . .
H20 H 0.3391 -0.0234 -0.1774 0.075 Uiso 1 1 calc R . .
C21 C 0.22707(17) 0.0201(2) -0.14347(18) 0.0502(6) Uani 1 1 d . . .
C22 C 0.0681(2) -0.1819(3) -0.0627(3) 0.0724(10) Uani 1 1 d . . .
H22 H 0.0303 -0.1237 -0.0513 0.087 Uiso 1 1 calc R . .
C23 C 0.0801(3) -0.2410(4) 0.0255(4) 0.1061(15) Uani 1 1 d . . .
H23A H 0.1199 -0.2956 0.0178 0.159 Uiso 1 1 calc R . .
H23B H 0.0306 -0.2731 0.0436 0.159 Uiso 1 1 calc R . .
H23C H 0.0975 -0.1916 0.0705 0.159 Uiso 1 1 calc R . .
C24 C 0.0308(3) -0.2536(4) -0.1330(4) 0.1168(17) Uani 1 1 d . . .
H24A H 0.0185 -0.2122 -0.1852 0.175 Uiso 1 1 calc R . .
H24B H -0.0173 -0.2846 -0.1098 0.175 Uiso 1 1 calc R . .
H24C H 0.0677 -0.3093 -0.1485 0.175 Uiso 1 1 calc R . .
C25 C 0.23757(19) 0.1398(3) -0.1567(2) 0.0608(7) Uani 1 1 d . . .
H25 H 0.1856 0.1684 -0.1751 0.073 Uiso 1 1 calc R . .
C26 C 0.2595(3) 0.1942(3) -0.0691(3) 0.0937(13) Uani 1 1 d . . .
H26A H 0.2196 0.1785 -0.0249 0.141 Uiso 1 1 calc R . .
H26B H 0.2623 0.2700 -0.0781 0.141 Uiso 1 1 calc R . .
H26C H 0.3105 0.1684 -0.0490 0.141 Uiso 1 1 calc R . .
C27 C 0.2974(3) 0.1695(4) -0.2295(3) 0.0896(12) Uani 1 1 d . . .
H27A H 0.3501 0.1479 -0.2115 0.134 Uiso 1 1 calc R . .
H27B H 0.2965 0.2453 -0.2388 0.134 Uiso 1 1 calc R . .
H27C H 0.2833 0.1338 -0.2841 0.134 Uiso 1 1 calc R . .
C28 C 0.2530(2) -0.0296(3) 0.20681(19) 0.0553(7) Uani 1 1 d . . .
C29 C 0.3067(2) -0.0398(3) 0.2767(2) 0.0740(10) Uani 1 1 d . . .
H29 H 0.2942 -0.0100 0.3319 0.089 Uiso 1 1 calc R . .
C30 C 0.3783(3) -0.0929(4) 0.2667(3) 0.0906(13) Uani 1 1 d . . .
H30 H 0.4124 -0.0997 0.3154 0.109 Uiso 1 1 calc R . .
C31 C 0.3999(3) -0.1358(4) 0.1862(3) 0.0881(12) Uani 1 1 d . . .
H31 H 0.4483 -0.1712 0.1794 0.106 Uiso 1 1 calc R . .
C32 C 0.3481(2) -0.1251(3) 0.1158(3) 0.0769(10) Uani 1 1 d . . .
H32 H 0.3621 -0.1534 0.0605 0.092 Uiso 1 1 calc R . .
C33 C 0.2760(2) -0.0736(3) 0.1250(2) 0.0662(8) Uani 1 1 d . . .
H33 H 0.2420 -0.0680 0.0760 0.079 Uiso 1 1 calc R . .

loop_
_atom_site_aniso_label
_atom_site_aniso_U_11
_atom_site_aniso_U_22
_atom_site_aniso_U_33
_atom_site_aniso_U_23
_atom_site_aniso_U_13
_atom_site_aniso_U_12
Cu1 0.04786(18) 0.0643(2) 0.04459(15) 0.00028(19) -0.00096(17) 0.00236(15)
S1 0.0601(5) 0.1036(7) 0.0442(4) 0.0047(4) 0.0023(3) 0.0026(4)
N1 0.0430(12) 0.0559(13) 0.0432(10) -0.0013(10) -0.0005(9) 0.0078(10)
N2 0.0412(12) 0.0591(15) 0.0456(11) -0.0058(10) 0.0010(10) 0.0078(10)
C1 0.0418(14) 0.0449(14) 0.0432(12) -0.0030(10) 0.0003(11) 0.0000(11)
C2 0.0520(16) 0.0640(18) 0.0447(12) 0.0030(13) -0.0015(12) 0.0098(14)
C3 0.0523(18) 0.085(2) 0.0445(13) -0.0064(14) -0.0026(13) 0.0112(16)
C4 0.0351(12) 0.0517(15) 0.0454(12) 0.0000(12) 0.0030(10) 0.0069(11)
C5 0.0453(14) 0.0524(16) 0.0449(12) 0.0024(11) -0.0022(11) 0.0017(12)
C6 0.0494(16) 0.072(2) 0.0553(15) 0.0059(14) 0.0095(13) -0.0056(15)
C7 0.062(2) 0.078(2) 0.0554(16) -0.0077(16) 0.0152(14) 0.0126(17)
C8 0.0620(19) 0.0586(19) 0.0698(17) -0.0153(15) 0.0081(15) 0.0022(15)
C9 0.0451(14) 0.0572(17) 0.0584(16) -0.0074(12) 0.0044(11) 0.0008(13)
C10 0.070(2) 0.0583(19) 0.0516(15) 0.0032(14) 0.0003(15) -0.0104(15)
C11 0.087(2) 0.064(2) 0.108(3) 0.015(3) -0.020(3) -0.0008(17)
C12 0.090(3) 0.089(3) 0.108(3) -0.004(2) -0.037(3) -0.018(2)
C13 0.0626(19) 0.064(2) 0.103(2) -0.017(2) 0.020(2) -0.0111(16)
C14 0.091(3) 0.167(6) 0.151(6) -0.011(4) -0.020(4) -0.060(4)
C15 0.129(4) 0.071(3) 0.138(4) 0.006(3) 0.052(4) -0.006(2)
C16 0.0440(15) 0.0521(15) 0.0444(12) -0.0091(12) 0.0011(11) 0.0076(12)
C17 0.0521(17) 0.0585(18) 0.0607(15) -0.0077(14) 0.0054(14) 0.0020(14)
C18 0.069(2) 0.0530(17) 0.078(2) -0.0110(16) 0.0011(17) 0.0123(16)
C19 0.0475(17) 0.075(2) 0.081(2) -0.0132(18) 0.0009(15) 0.0188(15)
C20 0.0425(16) 0.075(2) 0.0704(19) -0.0114(17) 0.0028(15) 0.0036(14)
C21 0.0452(16) 0.0569(16) 0.0485(14) -0.0122(12) -0.0052(12) 0.0004(13)
C22 0.063(2) 0.062(2) 0.093(2) -0.0041(18) 0.0215(19) -0.0006(17)
C23 0.109(4) 0.090(3) 0.119(4) 0.031(3) 0.030(3) -0.003(3)
C24 0.085(3) 0.121(4) 0.144(4) -0.034(4) 0.019(3) -0.041(3)
C25 0.0495(17) 0.0665(19) 0.0663(17) -0.0046(16) -0.0020(14) -0.0041(15)
C26 0.107(3) 0.079(3) 0.095(3) -0.030(2) 0.000(2) -0.021(2)
C27 0.094(3) 0.084(3) 0.090(3) 0.004(2) 0.016(2) -0.015(2)
C28 0.0617(18) 0.0572(18) 0.0470(14) 0.0114(12) 0.0001(13) -0.0095(14)
C29 0.081(3) 0.087(3) 0.0536(17) 0.0037(17) -0.0088(17) 0.005(2)
C30 0.085(3) 0.105(3) 0.082(3) 0.013(2) -0.026(2) 0.019(3)
C31 0.090(3) 0.076(3) 0.099(3) 0.004(2) -0.005(2) 0.022(2)
C32 0.090(3) 0.067(2) 0.074(2) -0.0037(17) 0.0004(19) 0.0126(19)
C33 0.075(2) 0.068(2) 0.0559(15) 0.0005(14) -0.0058(15) -0.0010(17)

loop_
_atom_type_symbol
_atom_type_description
_atom_type_scat_dispersion_real
_atom_type_scat_dispersion_imag
_atom_type_scat_source
C C 0.0033 0.0016 'International Tables Vol C Tables 4.2.6.8 and 6.1.1.4'
H H 0.0000 0.0000 'International Tables Vol C Tables 4.2.6.8 and 6.1.1.4'
N N 0.0061 0.0033 'International Tables Vol C Tables 4.2.6.8 and 6.1.1.4'
S S 0.1246 0.1234 'International Tables Vol C Tables 4.2.6.8 and 6.1.1.4'
Cu Cu 0.3201 1.2651 'International Tables Vol C Tables 4.2.6.8 and 6.1.1.4'

loop_
_geom_angle_atom_site_label_1
_geom_angle_atom_site_label_2
_geom_angle_atom_site_label_3
_geom_angle
_geom_angle_site_symmetry_1
_geom_angle_site_symmetry_3
_geom_angle_publ_flag
C1 Cu1 S1 177.51(9) . . ?
C28 S1 Cu1 105.75(10) . . ?
C1 N1 C4 125.8(2) . . ?
C1 N1 C2 113.2(2) . . ?
C4 N1 C2 120.8(2) . . ?
C1 N2 C16 124.8(2) . . ?
C1 N2 C3 112.6(2) . . ?
C16 N2 C3 120.8(2) . . ?
N1 C1 N2 108.0(2) . . ?
N1 C1 Cu1 124.91(19) . . ?
N2 C1 Cu1 127.1(2) . . ?
N1 C2 C3 101.6(2) . . ?
N2 C3 C2 102.6(2) . . ?
C9 C4 C5 122.1(2) . . ?
C9 C4 N1 120.2(2) . . ?
C5 C4 N1 117.7(2) . . ?
C6 C5 C4 117.7(3) . . ?
C6 C5 C10 121.3(3) . . ?
C4 C5 C10 121.0(2) . . ?
C5 C6 C7 121.1(3) . . ?
C8 C7 C6 120.0(3) . . ?
C7 C8 C9 121.5(3) . . ?
C4 C9 C8 117.6(3) . . ?
C4 C9 C13 122.5(3) . . ?
C8 C9 C13 119.9(3) . . ?
C5 C10 C11 110.9(3) . . ?
C5 C10 C12 113.1(3) . . ?
C11 C10 C12 109.1(3) . . ?
C9 C13 C15 112.8(4) . . ?
C9 C13 C14 109.1(4) . . ?
C15 C13 C14 112.2(4) . . ?
C17 C16 C21 122.9(3) . . ?
C17 C16 N2 118.9(2) . . ?
C21 C16 N2 118.1(3) . . ?
C16 C17 C18 117.1(3) . . ?
C16 C17 C22 124.6(3) . . ?
C18 C17 C22 118.3(3) . . ?
C19 C18 C17 121.0(3) . . ?
C20 C19 C18 120.1(3) . . ?
C19 C20 C21 121.4(3) . . ?
C20 C21 C16 117.4(3) . . ?
C20 C21 C25 121.0(3) . . ?
C16 C21 C25 121.5(3) . . ?
C17 C22 C24 111.6(3) . . ?
C17 C22 C23 111.8(4) . . ?
C24 C22 C23 111.5(4) . . ?
C26 C25 C21 110.9(3) . . ?
C26 C25 C27 110.4(3) . . ?
C21 C25 C27 114.1(3) . . ?
C29 C28 C33 116.6(3) . . ?
C29 C28 S1 119.6(3) . . ?
C33 C28 S1 123.9(3) . . ?
C30 C29 C28 121.7(4) . . ?
C31 C30 C29 121.0(4) . . ?
C30 C31 C32 118.2(4) . . ?
C31 C32 C33 121.6(4) . . ?
C32 C33 C28 120.9(3) . . ?

loop_
_geom_bond_atom_site_label_1
_geom_bond_atom_site_label_2
_geom_bond_distance
_geom_bond_site_symmetry_2
_geom_bond_publ_flag
Cu1 C1 1.896(3) . ?
Cu1 S1 2.1450(8) . ?
S1 C28 1.765(4) . ?
N1 C1 1.328(3) . ?
N1 C4 1.436(3) . ?
N1 C2 1.484(3) . ?
N2 C1 1.337(4) . ?
N2 C16 1.445(3) . ?
N2 C3 1.474(4) . ?
C2 C3 1.510(4) . ?
C4 C9 1.392(4) . ?
C4 C5 1.409(4) . ?
C5 C6 1.384(4) . ?
C5 C10 1.511(5) . ?
C6 C7 1.384(5) . ?
C7 C8 1.370(5) . ?
C8 C9 1.394(4) . ?
C9 C13 1.503(5) . ?
C10 C11 1.515(6) . ?
C10 C12 1.524(5) . ?
C13 C15 1.520(6) . ?
C13 C14 1.552(7) . ?
C16 C17 1.394(4) . ?
C16 C21 1.398(4) . ?
C17 C18 1.400(4) . ?
C17 C22 1.514(5) . ?
C18 C19 1.385(5) . ?
C19 C20 1.373(5) . ?
C20 C21 1.390(4) . ?
C21 C25 1.523(4) . ?
C22 C24 1.517(6) . ?
C22 C23 1.526(6) . ?
C25 C26 1.521(5) . ?
C25 C27 1.526(5) . ?
C28 C29 1.385(5) . ?
C28 C33 1.397(5) . ?
C29 C30 1.378(6) . ?
C30 C31 1.367(7) . ?
C31 C32 1.370(6) . ?
C32 C33 1.375(5) . ?
